data_7132484
loop_
_publ_author_name
'Jana, Manish'
'Quiroz, Manuel'
'Darensbourg, Marcetta Y.'

_publ_section_title
;
 A single carbon atom controls the geometry and reactivity of
 Co<sup>II</sup>(N<sub>2</sub>S<sub>2</sub>) complexes.
;
_journal_issue 9
_journal_name_full 'Chemical communications (Cambridge, England)'
_journal_page_first 1128
_journal_page_last 1131
_journal_paper_doi 10.1039/d3cc05394f
_journal_volume 60
_journal_year 2024
_chemical_formula_moiety 'C27 H33 Co N3 O5 S2 W, C4 H10 O'
_chemical_formula_sum 'C31 H43 Co N3 O6 S2 W'
_chemical_formula_weight 860.58
_chemical_properties_physical
Air-sensitive,Moisture-sensitive,Hygroscopic,Heat-sensitive,Oxygen-sensitive,Light-sensitive
_space_group_crystal_system monoclinic
_space_group_IT_number 14
_space_group_name_Hall '-P 2ybc'
_space_group_name_H-M_alt 'P 1 21/c 1'
_atom_sites_solution_hydrogens mixed
_atom_sites_solution_primary dual
_audit_creation_date 2023-10-12
_audit_creation_method
;
Olex2 1.5
(compiled 2023.08.24 svn.re1ec1418 for OlexSys, GUI svn.r6817)
;
_audit_update_record
;
2023-10-19 deposited with the CCDC.	2023-12-15 downloaded from the CCDC.
;
_cell_angle_alpha 90
_cell_angle_beta 105.716(2)
_cell_angle_gamma 90
_cell_formula_units_Z 4
_cell_length_a 13.2062(12)
_cell_length_b 14.5330(13)
_cell_length_c 18.5933(17)
_cell_measurement_reflns_used 9768
_cell_measurement_temperature 110.00
_cell_measurement_theta_max 25.054
_cell_measurement_theta_min 2.199
_cell_volume 3435.1(5)
_computing_cell_refinement 'SAINT V8.40B (?, 2016)'
_computing_data_reduction 'SAINT V8.40B (?, 2016)'
_computing_molecular_graphics 'Olex2 1.5 (Dolomanov et al., 2009)'
_computing_publication_material 'Olex2 1.5 (Dolomanov et al., 2009)'
_computing_structure_refinement 'XL  (Sheldrick, 2008)'
_computing_structure_solution 'SHELXT 2018/2 (Sheldrick, 2018)'
_diffrn_ambient_temperature 110.00
_diffrn_detector_area_resol_mean 8
_diffrn_measured_fraction_theta_full 0.996
_diffrn_measured_fraction_theta_max 0.996
_diffrn_measurement_device_type 'Bruker SMART APEX CCD area detector'
_diffrn_measurement_method '\w and \f scans'
_diffrn_radiation_monochromator graphite
_diffrn_radiation_type MoK\a
_diffrn_radiation_wavelength 0.71073
_diffrn_reflns_av_R_equivalents 0.0562
_diffrn_reflns_av_unetI/netI 0.0263
_diffrn_reflns_Laue_measured_fraction_full 0.996
_diffrn_reflns_Laue_measured_fraction_max 0.996
_diffrn_reflns_limit_h_max 15
_diffrn_reflns_limit_h_min -15
_diffrn_reflns_limit_k_max 17
_diffrn_reflns_limit_k_min -17
_diffrn_reflns_limit_l_max 22
_diffrn_reflns_limit_l_min -22
_diffrn_reflns_number 61741
_diffrn_reflns_point_group_measured_fraction_full 0.996
_diffrn_reflns_point_group_measured_fraction_max 0.996
_diffrn_reflns_theta_full 25.055
_diffrn_reflns_theta_max 25.055
_diffrn_reflns_theta_min 2.276
_diffrn_source 'sealed tube'
_diffrn_source_current 1.0
_diffrn_source_power 0.05
_diffrn_source_voltage 50.0
_exptl_absorpt_coefficient_mu 3.995
_exptl_absorpt_correction_T_max 0.7452
_exptl_absorpt_correction_T_min 0.5006
_exptl_absorpt_correction_type multi-scan
_exptl_absorpt_process_details
;
SADABS-2016/2 (Bruker,2016/2) was used for absorption correction.
wR2(int) was 0.1307 before and 0.0754 after correction.
The Ratio of minimum to maximum transmission is 0.6718.
The \l/2 correction factor is Not present.
;
_exptl_crystal_colour 'metallic orangish brown'
_exptl_crystal_colour_lustre metallic
_exptl_crystal_colour_modifier orangish
_exptl_crystal_colour_primary brown
_exptl_crystal_density_diffrn 1.664
_exptl_crystal_description needle
_exptl_crystal_F_000 1724
_exptl_crystal_recrystallization_method 'Re-crystallisation from solvent: DMF ETHER'
_exptl_crystal_size_max 0.5
_exptl_crystal_size_mid 0.3
_exptl_crystal_size_min 0.2
_refine_diff_density_max 1.821
_refine_diff_density_min -0.992
_refine_diff_density_rms 0.107
_refine_ls_extinction_method none
_refine_ls_goodness_of_fit_ref 1.019
_refine_ls_hydrogen_treatment mixed
_refine_ls_matrix_type full
_refine_ls_number_parameters 417
_refine_ls_number_reflns 6066
_refine_ls_number_restraints 1
_refine_ls_restrained_S_all 1.026
_refine_ls_R_factor_all 0.0300
_refine_ls_R_factor_gt 0.0276
_refine_ls_shift/su_max 0.002
_refine_ls_shift/su_mean 0.000
_refine_ls_structure_factor_coef Fsqd
_refine_ls_weighting_details 'w=1/[\s^2^(Fo^2^)+(0.0308P)^2^+13.7919P] where P=(Fo^2^+2Fc^2^)/3'
_refine_ls_weighting_scheme calc
_refine_ls_wR_factor_gt 0.0692
_refine_ls_wR_factor_ref 0.0711
_reflns_Friedel_coverage 0.000
_reflns_number_gt 5672
_reflns_number_total 6066
_reflns_threshold_expression 'I > 2\s(I)'
_cod_data_source_file d3cc05394f2.cif
_cod_data_source_block mj_co_dabz_w_co_4_1_0m
_cod_depositor_comments 'Adding full bibliography for 7132482--7132485.cif.'
_cod_database_code 7132484
_shelx_shelxl_version_number 2016/6
_shelx_space_group_comment
;
The symmetry employed for this shelxl refinement is uniquely defined
by the following loop, which should always be used as a source of
symmetry information in preference to the above space-group names.
They are only intended as comments.
;
_shelx_estimated_absorpt_t_max 0.502
_shelx_estimated_absorpt_t_min 0.240
_olex2_refinement_description
;
1. Fixed Uiso
 At 1.2 times of:
  All C(H) groups, All C(H,H) groups
 At 1.5 times of:
  All C(H,H,H) groups
2. Restrained distances
 N2-C6A \\sim N2-C6B
 with sigma of 0.02
3. Uiso/Uaniso restraints and constraints
Uanis(C14B) = Uanis(C14A)
Uanis(C15B) = Uanis(C15A)
Uanis(C26B) = Uanis(C26A)
Uanis(C6A) = Uanis(C6B)
Uanis(C5A) = Uanis(C5B)
Uanis(C6B) = Uanis(C6A) = Uanis(C23)
Uanis(C5B) = Uanis(C5A) = Uanis(C24)
4. Others
 Sof(C5B)=Sof(H5BA)=Sof(H5BB)=Sof(C6B)=Sof(H6BA)=Sof(H6BB)=Sof(C14B)=Sof(H14C)=
 Sof(H14D)=Sof(C15B)=Sof(H15C)=Sof(H15D)=Sof(C26B)=Sof(H26D)=Sof(H26E)=
 Sof(H26F)=1-FVAR(1)
 Sof(C5A)=Sof(H5AA)=Sof(H5AB)=Sof(C6A)=Sof(H6AA)=Sof(H6AB)=Sof(C14A)=Sof(H14A)=
 Sof(H14B)=Sof(C15A)=Sof(H15A)=Sof(H15B)=Sof(C26A)=Sof(H26A)=Sof(H26B)=
 Sof(H26C)=FVAR(1)
5.a Secondary CH2 refined with riding coordinates:
 C5A(H5AA,H5AB), C5B(H5BA,H5BB), C6A(H6AA,H6AB), C6B(H6BA,H6BB), C7(H7A,H7B),
 C14A(H14A,H14B), C14B(H14C,H14D), C15A(H15A,H15B), C15B(H15C,H15D), C16(H16A,
 H16B), C23(H23A,H23B), C24(H24A,H24B), C29(HC,HD), C30(HE,HF)
5.b Aromatic/amide H refined with riding coordinates:
 C9(H9), C10(H10), C11(H11), C12(H12), C13(H13), C18(H18), C19(H19), C20(H20),
 C21(H21), C22(H22)
5.c Idealised Me refined as rotating group:
 C26A(H26A,H26B,H26C), C26B(H26D,H26E,H26F), C28(H,HA,HB), C31(HG,HH,HI)
;
_olex2_submission_special_instructions 'No special instructions were received'

loop_
_space_group_symop_operation_xyz
'x, y, z'
'-x, y+1/2, -z+1/2'
'-x, -y, -z'
'x, -y-1/2, z-1/2'

loop_
_atom_site_label
_atom_site_type_symbol
_atom_site_fract_x
_atom_site_fract_y
_atom_site_fract_z
_atom_site_U_iso_or_equiv
_atom_site_adp_type
_atom_site_occupancy
_atom_site_site_symmetry_order
_atom_site_calc_flag
_atom_site_refinement_flags_posn
_atom_site_refinement_flags_adp
_atom_site_refinement_flags_occupancy
_atom_site_disorder_assembly
_atom_site_disorder_group
W1 W 0.26659(2) 0.05300(2) 0.68709(2) 0.01665(7) Uani 1 1 d . . . . .
Co1 Co 0.29958(4) 0.19598(3) 0.55505(3) 0.01699(12) Uani 1 1 d . . . . .
S1 S 0.36574(9) 0.20557(7) 0.68503(6) 0.0251(2) Uani 1 1 d . . . . .
S2 S 0.30558(10) 0.03550(7) 0.55842(6) 0.0295(2) Uani 1 1 d . . . . .
O1 O 0.3932(2) 0.25001(19) 0.49599(16) 0.0228(6) Uani 1 1 d . . . . .
O2 O 0.0273(2) 0.1123(2) 0.63823(16) 0.0274(7) Uani 1 1 d . . . . .
O3 O 0.2326(2) 0.0778(2) 0.84553(16) 0.0280(7) Uani 1 1 d . . . . .
O4 O 0.1741(3) -0.1457(2) 0.67029(19) 0.0398(8) Uani 1 1 d . . . . .
O5 O 0.4852(3) -0.0374(2) 0.7723(2) 0.0383(8) Uani 1 1 d . . . . .
N1 N 0.2215(3) 0.3251(2) 0.5644(2) 0.0326(9) Uani 1 1 d . . . . .
N2 N 0.1609(3) 0.1769(3) 0.4595(2) 0.0318(9) Uani 1 1 d D . . . .
N3 N 0.5016(3) 0.2440(2) 0.4213(2) 0.0243(7) Uani 1 1 d . . . . .
C1 C 0.1163(3) 0.0953(3) 0.6523(2) 0.0201(8) Uani 1 1 d . . . . .
C2 C 0.2473(3) 0.0691(3) 0.7865(2) 0.0209(8) Uani 1 1 d . . . . .
C3 C 0.2082(3) -0.0715(3) 0.6776(2) 0.0240(9) Uani 1 1 d . . . . .
C4 C 0.4091(3) -0.0032(3) 0.7385(2) 0.0243(9) Uani 1 1 d . . . . .
C5A C 0.1715(12) 0.0204(8) 0.4890(7) 0.0393(11) Uani 0.510(6) 1 d . . P A 1
H5AA H 0.182924 -0.002526 0.441696 0.047 Uiso 0.510(6) 1 calc R U P A 1
H5AB H 0.133816 -0.028563 0.508369 0.047 Uiso 0.510(6) 1 calc R U P A 1
C5B C 0.1969(12) 0.0005(8) 0.4846(7) 0.0393(11) Uani 0.490(6) 1 d . . P A 2
H5BA H 0.219502 -0.011831 0.438895 0.047 Uiso 0.490(6) 1 calc R U P A 2
H5BB H 0.165316 -0.056293 0.498438 0.047 Uiso 0.490(6) 1 calc R U P A 2
C6A C 0.1007(9) 0.1012(7) 0.4709(8) 0.0360(10) Uani 0.510(6) 1 d D . P A 1
H6AA H 0.043091 0.089044 0.425292 0.043 Uiso 0.510(6) 1 calc R U P A 1
H6AB H 0.069271 0.114040 0.512563 0.043 Uiso 0.510(6) 1 calc R U P A 1
C6B C 0.1203(9) 0.0761(7) 0.4714(8) 0.0360(10) Uani 0.490(6) 1 d D . P A 2
H6BA H 0.089611 0.078477 0.514444 0.043 Uiso 0.490(6) 1 calc R U P A 2
H6BB H 0.062556 0.060365 0.426773 0.043 Uiso 0.490(6) 1 calc R U P A 2
C7 C 0.1936(3) 0.1745(3) 0.3889(2) 0.0242(9) Uani 1 1 d . . . . .
H7A H 0.248634 0.126844 0.393839 0.029 Uiso 1 1 calc R U . . .
H7B H 0.225660 0.234496 0.382782 0.029 Uiso 1 1 calc R U . . .
C8 C 0.1064(3) 0.1548(3) 0.3186(2) 0.0275(9) Uani 1 1 d . . . . .
C9 C 0.0861(4) 0.0654(3) 0.2927(2) 0.0344(11) Uani 1 1 d . . . . .
H9 H 0.129790 0.016597 0.317446 0.041 Uiso 1 1 calc R U . . .
C10 C 0.0026(5) 0.0465(4) 0.2309(3) 0.0463(15) Uani 1 1 d . . . . .
H10 H -0.011277 -0.015006 0.213801 0.056 Uiso 1 1 calc R U . . .
C11 C -0.0598(5) 0.1170(4) 0.1947(3) 0.0521(16) Uani 1 1 d . . . . .
H11 H -0.118509 0.103760 0.153523 0.062 Uiso 1 1 calc R U . . .
C12 C -0.0380(4) 0.2061(4) 0.2173(3) 0.0485(15) Uani 1 1 d . . . . .
H12 H -0.079800 0.254769 0.190518 0.058 Uiso 1 1 calc R U . . .
C13 C 0.0450(4) 0.2256(4) 0.2793(3) 0.0364(11) Uani 1 1 d . . . . .
H13 H 0.059807 0.287512 0.294932 0.044 Uiso 1 1 calc R U . . .
C14A C 0.1103(6) 0.2778(6) 0.4497(5) 0.0234(14) Uani 0.510(6) 1 d . . P A 1
H14A H 0.113614 0.299719 0.399935 0.028 Uiso 0.510(6) 1 calc R U P A 1
H14B H 0.034842 0.269660 0.446560 0.028 Uiso 0.510(6) 1 calc R U P A 1
C14B C 0.0819(7) 0.2411(7) 0.4698(5) 0.0234(14) Uani 0.490(6) 1 d . . P A 2
H14C H 0.048996 0.268959 0.420446 0.028 Uiso 0.490(6) 1 calc R U P A 2
H14D H 0.026696 0.204276 0.483330 0.028 Uiso 0.490(6) 1 calc R U P A 2
C15A C 0.1379(6) 0.3348(6) 0.4884(5) 0.0236(13) Uani 0.510(6) 1 d . . P A 1
H15A H 0.074663 0.361313 0.499307 0.028 Uiso 0.510(6) 1 calc R U P A 1
H15B H 0.164809 0.382220 0.460022 0.028 Uiso 0.510(6) 1 calc R U P A 1
C15B C 0.1083(7) 0.3150(6) 0.5225(5) 0.0236(13) Uani 0.490(6) 1 d . . P A 2
H15C H 0.067070 0.307185 0.559320 0.028 Uiso 0.490(6) 1 calc R U P A 2
H15D H 0.085026 0.373243 0.495419 0.028 Uiso 0.490(6) 1 calc R U P A 2
C16 C 0.2927(4) 0.4037(3) 0.5617(2) 0.0265(9) Uani 1 1 d . . . . .
H16A H 0.313700 0.399506 0.514532 0.032 Uiso 1 1 calc R U . . .
H16B H 0.357296 0.396796 0.603365 0.032 Uiso 1 1 calc R U . . .
C17 C 0.2482(3) 0.4988(3) 0.5663(2) 0.0270(9) Uani 1 1 d . . . . .
C18 C 0.1989(6) 0.5454(4) 0.5019(3) 0.0595(19) Uani 1 1 d . . . . .
H18 H 0.191832 0.516826 0.454882 0.071 Uiso 1 1 calc R U . . .
C19 C 0.1592(6) 0.6340(4) 0.5046(3) 0.0573(17) Uani 1 1 d . . . . .
H19 H 0.123446 0.664270 0.459615 0.069 Uiso 1 1 calc R U . . .
C20 C 0.1715(4) 0.6768(3) 0.5712(3) 0.0359(11) Uani 1 1 d . . . . .
H20 H 0.146302 0.737765 0.573050 0.043 Uiso 1 1 calc R U . . .
C21 C 0.2206(4) 0.6315(3) 0.6354(3) 0.0366(11) Uani 1 1 d . . . . .
H21 H 0.229232 0.661123 0.682218 0.044 Uiso 1 1 calc R U . . .
C22 C 0.2582(4) 0.5423(3) 0.6332(3) 0.0297(10) Uani 1 1 d . . . . .
H22 H 0.291174 0.511435 0.678555 0.036 Uiso 1 1 calc R U . . .
C23 C 0.1937(4) 0.3227(3) 0.6353(3) 0.0360(10) Uani 1 1 d . . . . .
H23A H 0.139446 0.274901 0.632619 0.043 Uiso 1 1 calc R U . . .
H23B H 0.162922 0.382775 0.643149 0.043 Uiso 1 1 calc R U . . .
C24 C 0.2870(5) 0.3028(3) 0.7012(3) 0.0393(11) Uani 1 1 d . . . . .
H24A H 0.261430 0.289693 0.745567 0.047 Uiso 1 1 calc R U . . .
H24B H 0.332137 0.358240 0.712323 0.047 Uiso 1 1 calc R U . . .
C25 C 0.4525(3) 0.2072(3) 0.4667(2) 0.0215(8) Uani 1 1 d . . . . .
H25 H 0.463(4) 0.144(3) 0.476(2) 0.026 Uiso 1 1 d . U . . .
C26A C 0.555(2) 0.187(3) 0.3780(18) 0.045(5) Uani 0.510(6) 1 d . . P A 1
H26A H 0.550551 0.121975 0.391183 0.067 Uiso 0.510(6) 1 calc R U P A 1
H26B H 0.629505 0.204925 0.389335 0.067 Uiso 0.510(6) 1 calc R U P A 1
H26C H 0.521978 0.195313 0.324526 0.067 Uiso 0.510(6) 1 calc R U P A 1
C26B C 0.586(2) 0.196(3) 0.399(2) 0.045(5) Uani 0.490(6) 1 d . . P A 2
H26D H 0.597752 0.135877 0.423915 0.067 Uiso 0.490(6) 1 calc R U P A 2
H26E H 0.650743 0.232658 0.414796 0.067 Uiso 0.490(6) 1 calc R U P A 2
H26F H 0.566251 0.187970 0.345147 0.067 Uiso 0.490(6) 1 calc R U P A 2
C27 C 0.4911(4) 0.3406(3) 0.4013(3) 0.0301(10) Uani 1 1 d . . . . .
H27A H 0.444(4) 0.369(4) 0.427(3) 0.045 Uiso 1 1 d . U . . .
H27B H 0.464(4) 0.347(4) 0.351(3) 0.045 Uiso 1 1 d . U . . .
H27C H 0.558(5) 0.368(4) 0.423(3) 0.045 Uiso 1 1 d . U . . .
O6 O 0.6235(3) 0.1857(3) 0.6215(2) 0.0533(10) Uani 1 1 d . . . . .
C28 C 0.6253(7) 0.3490(6) 0.6043(5) 0.083(2) Uani 1 1 d . . . . .
H H 0.664653 0.336235 0.567663 0.125 Uiso 1 1 calc R U . . .
HA H 0.651111 0.406196 0.630877 0.125 Uiso 1 1 calc R U . . .
HB H 0.550361 0.355452 0.578479 0.125 Uiso 1 1 calc R U . . .
C29 C 0.6403(5) 0.2699(4) 0.6600(3) 0.0516(14) Uani 1 1 d . . . . .
HC H 0.712551 0.271604 0.693761 0.062 Uiso 1 1 calc R U . . .
HD H 0.590131 0.276250 0.690763 0.062 Uiso 1 1 calc R U . . .
C30 C 0.6317(5) 0.1073(4) 0.6641(3) 0.0548(16) Uani 1 1 d . . . . .
HE H 0.584858 0.114167 0.697308 0.066 Uiso 1 1 calc R U . . .
HF H 0.704697 0.103416 0.696546 0.066 Uiso 1 1 calc R U . . .
C31 C 0.6078(5) 0.0240(4) 0.6262(3) 0.0536(15) Uani 1 1 d . . . . .
HG H 0.643081 0.021069 0.586203 0.080 Uiso 1 1 calc R U . . .
HH H 0.531557 0.019448 0.604651 0.080 Uiso 1 1 calc R U . . .
HI H 0.631933 -0.026987 0.661124 0.080 Uiso 1 1 calc R U . . .

loop_
_atom_site_aniso_label
_atom_site_aniso_U_11
_atom_site_aniso_U_22
_atom_site_aniso_U_33
_atom_site_aniso_U_23
_atom_site_aniso_U_13
_atom_site_aniso_U_12
W1 0.02146(10) 0.01426(9) 0.01555(9) -0.00046(5) 0.00725(6) -0.00187(6)
Co1 0.0175(3) 0.0173(3) 0.0182(3) 0.0006(2) 0.0083(2) -0.0020(2)
S1 0.0383(6) 0.0196(5) 0.0199(5) -0.0035(4) 0.0124(4) -0.0102(4)
S2 0.0539(7) 0.0185(5) 0.0212(5) -0.0038(4) 0.0187(5) -0.0093(5)
O1 0.0261(15) 0.0209(14) 0.0267(15) -0.0047(12) 0.0163(12) -0.0043(12)
O2 0.0273(17) 0.0283(16) 0.0293(16) 0.0001(12) 0.0119(13) -0.0020(13)
O3 0.0389(18) 0.0281(16) 0.0204(15) -0.0018(12) 0.0137(13) -0.0009(14)
O4 0.059(2) 0.0190(16) 0.048(2) -0.0108(14) 0.0248(17) -0.0138(15)
O5 0.0325(19) 0.0368(19) 0.043(2) 0.0054(15) 0.0049(16) 0.0101(15)
N1 0.0254(19) 0.0192(18) 0.047(2) -0.0129(16) -0.0011(17) 0.0025(15)
N2 0.0252(19) 0.045(2) 0.0230(18) -0.0158(17) 0.0026(15) 0.0074(17)
N3 0.0272(18) 0.0225(18) 0.0288(19) 0.0041(14) 0.0170(15) 0.0046(15)
C1 0.028(2) 0.0169(19) 0.0176(19) -0.0012(15) 0.0092(16) -0.0044(16)
C2 0.026(2) 0.0130(18) 0.021(2) 0.0002(15) 0.0019(17) -0.0061(16)
C3 0.030(2) 0.024(2) 0.021(2) -0.0034(16) 0.0112(17) -0.0013(18)
C4 0.027(2) 0.023(2) 0.026(2) -0.0036(17) 0.0125(18) -0.0023(18)
C5A 0.081(3) 0.019(2) 0.0279(18) -0.0078(16) 0.032(2) -0.010(2)
C5B 0.081(3) 0.019(2) 0.0279(18) -0.0078(16) 0.032(2) -0.010(2)
C6A 0.030(2) 0.031(2) 0.059(2) -0.013(2) 0.0324(19) -0.0091(17)
C6B 0.030(2) 0.031(2) 0.059(2) -0.013(2) 0.0324(19) -0.0091(17)
C7 0.024(2) 0.020(2) 0.025(2) -0.0003(16) 0.0019(17) -0.0068(16)
C8 0.029(2) 0.033(2) 0.020(2) 0.0021(18) 0.0063(17) -0.0130(19)
C9 0.046(3) 0.039(3) 0.019(2) -0.0008(19) 0.011(2) -0.020(2)
C10 0.065(4) 0.052(3) 0.022(2) -0.005(2) 0.013(2) -0.036(3)
C11 0.051(3) 0.076(4) 0.024(2) 0.007(3) 0.001(2) -0.039(3)
C12 0.034(3) 0.071(4) 0.035(3) 0.022(3) 0.000(2) -0.019(3)
C13 0.032(2) 0.040(3) 0.033(3) 0.011(2) 0.002(2) -0.013(2)
C14A 0.013(3) 0.029(5) 0.027(4) -0.002(3) 0.004(2) 0.001(3)
C14B 0.013(3) 0.029(5) 0.027(4) -0.002(3) 0.004(2) 0.001(3)
C15A 0.021(3) 0.022(3) 0.029(4) -0.002(3) 0.010(2) 0.005(3)
C15B 0.021(3) 0.022(3) 0.029(4) -0.002(3) 0.010(2) 0.005(3)
C16 0.037(2) 0.019(2) 0.028(2) 0.0000(17) 0.0160(19) 0.0052(18)
C17 0.034(2) 0.020(2) 0.030(2) -0.0034(17) 0.0140(19) 0.0021(18)
C18 0.116(6) 0.032(3) 0.027(3) -0.004(2) 0.013(3) 0.031(3)
C19 0.093(5) 0.033(3) 0.038(3) -0.003(2) 0.003(3) 0.030(3)
C20 0.032(2) 0.024(2) 0.049(3) -0.009(2) 0.005(2) 0.0076(19)
C21 0.042(3) 0.027(2) 0.042(3) -0.017(2) 0.012(2) -0.003(2)
C22 0.031(2) 0.025(2) 0.031(2) -0.0062(18) 0.0047(19) -0.0052(18)
C23 0.030(2) 0.031(2) 0.059(2) -0.013(2) 0.0324(19) -0.0091(17)
C24 0.081(3) 0.019(2) 0.0279(18) -0.0078(16) 0.032(2) -0.010(2)
C25 0.022(2) 0.020(2) 0.024(2) 0.0027(16) 0.0084(16) 0.0009(16)
C26A 0.049(16) 0.032(7) 0.071(17) 0.004(10) 0.046(11) 0.008(10)
C26B 0.049(16) 0.032(7) 0.071(17) 0.004(10) 0.046(11) 0.008(10)
C27 0.037(3) 0.024(2) 0.035(3) 0.0044(19) 0.018(2) -0.002(2)
O6 0.066(3) 0.052(2) 0.050(2) -0.0141(19) 0.028(2) -0.014(2)
C28 0.079(5) 0.078(5) 0.091(6) -0.032(5) 0.021(4) -0.022(4)
C29 0.050(3) 0.053(3) 0.047(3) -0.015(3) 0.004(3) -0.005(3)
C30 0.056(4) 0.072(4) 0.041(3) 0.015(3) 0.021(3) 0.025(3)
C31 0.081(4) 0.038(3) 0.053(3) -0.003(3) 0.037(3) 0.002(3)

loop_
_atom_type_symbol
_atom_type_description
_atom_type_scat_dispersion_real
_atom_type_scat_dispersion_imag
_atom_type_scat_source
C C 0.0033 0.0016 'International Tables Vol C Tables 4.2.6.8 and 6.1.1.4'
H H 0.0000 0.0000 'International Tables Vol C Tables 4.2.6.8 and 6.1.1.4'
Co Co 0.3494 0.9721 'International Tables Vol C Tables 4.2.6.8 and 6.1.1.4'
N N 0.0061 0.0033 'International Tables Vol C Tables 4.2.6.8 and 6.1.1.4'
O O 0.0106 0.0060 'International Tables Vol C Tables 4.2.6.8 and 6.1.1.4'
S S 0.1246 0.1234 'International Tables Vol C Tables 4.2.6.8 and 6.1.1.4'
W W -0.8490 6.8722 'International Tables Vol C Tables 4.2.6.8 and 6.1.1.4'

loop_
_geom_angle_atom_site_label_1
_geom_angle_atom_site_label_2
_geom_angle_atom_site_label_3
_geom_angle
_geom_angle_site_symmetry_1
_geom_angle_site_symmetry_3
_geom_angle_publ_flag
S1 W1 S2 80.92(3) . . ?
C1 W1 S1 101.15(11) . . ?
C1 W1 S2 99.11(11) . . ?
C1 W1 C4 168.57(16) . . ?
C2 W1 S1 96.21(11) . . ?
C2 W1 S2 176.02(12) . . ?
C2 W1 C1 84.12(16) . . ?
C2 W1 C3 92.68(16) . . ?
C2 W1 C4 86.83(17) . . ?
C3 W1 S1 169.34(12) . . ?
C3 W1 S2 89.90(12) . . ?
C3 W1 C1 85.57(17) . . ?
C3 W1 C4 87.89(17) . . ?
C4 W1 S1 86.75(12) . . ?
C4 W1 S2 90.24(12) . . ?
S2 Co1 S1 91.80(4) . . ?
O1 Co1 S1 115.19(9) . . ?
O1 Co1 S2 112.43(8) . . ?
O1 Co1 N1 94.68(14) . . ?
O1 Co1 N2 96.22(14) . . ?
N1 Co1 S1 85.32(11) . . ?
N1 Co1 S2 151.05(11) . . ?
N1 Co1 N2 82.16(14) . . ?
N2 Co1 S1 147.00(11) . . ?
N2 Co1 S2 84.85(11) . . ?
Co1 S1 W1 85.14(3) . . ?
C24 S1 W1 110.38(17) . . ?
C24 S1 Co1 98.42(16) . . ?
Co1 S2 W1 85.00(4) . . ?
C5A S2 W1 104.9(3) . . ?
C5A S2 Co1 94.5(3) . . ?
C5B S2 W1 114.9(4) . . ?
C5B S2 Co1 104.6(4) . . ?
C25 O1 Co1 126.7(3) . . ?
C15A N1 Co1 104.0(3) . . ?
C15B N1 Co1 107.7(4) . . ?
C16 N1 Co1 110.0(3) . . ?
C16 N1 C15A 101.5(4) . . ?
C16 N1 C15B 127.5(5) . . ?
C23 N1 Co1 107.0(3) . . ?
C23 N1 C15A 122.4(5) . . ?
C23 N1 C15B 90.5(5) . . ?
C23 N1 C16 111.3(3) . . ?
C6A N2 Co1 111.0(6) . . ?
C6A N2 C7 115.2(6) . . ?
C6A N2 C14A 119.9(6) . . ?
C6B N2 Co1 104.0(6) . . ?
C7 N2 Co1 109.8(3) . . ?
C7 N2 C6B 106.8(5) . . ?
C7 N2 C14A 97.6(4) . . ?
C14A N2 Co1 101.9(3) . . ?
C14B N2 Co1 106.5(4) . . ?
C14B N2 C6B 107.0(6) . . ?
C14B N2 C7 121.5(5) . . ?
C25 N3 C26A 121.4(16) . . ?
C25 N3 C26B 122.3(17) . . ?
C25 N3 C27 121.9(4) . . ?
C27 N3 C26A 115.8(16) . . ?
C27 N3 C26B 114.7(17) . . ?
O2 C1 W1 171.9(3) . . ?
O3 C2 W1 178.0(4) . . ?
O4 C3 W1 178.3(4) . . ?
O5 C4 W1 173.8(4) . . ?
S2 C5A H5AA 107.7 . . ?
S2 C5A H5AB 107.7 . . ?
H5AA C5A H5AB 107.1 . . ?
C6A C5A S2 118.5(8) . . ?
C6A C5A H5AA 107.7 . . ?
C6A C5A H5AB 107.7 . . ?
S2 C5B H5BA 110.3 . . ?
S2 C5B H5BB 110.3 . . ?
H5BA C5B H5BB 108.6 . . ?
C6B C5B S2 106.9(8) . . ?
C6B C5B H5BA 110.3 . . ?
C6B C5B H5BB 110.3 . . ?
N2 C6A C5A 107.8(8) . . ?
N2 C6A H6AA 110.1 . . ?
N2 C6A H6AB 110.1 . . ?
C5A C6A H6AA 110.1 . . ?
C5A C6A H6AB 110.1 . . ?
H6AA C6A H6AB 108.5 . . ?
N2 C6B H6BA 107.8 . . ?
N2 C6B H6BB 107.8 . . ?
C5B C6B N2 117.9(9) . . ?
C5B C6B H6BA 107.8 . . ?
C5B C6B H6BB 107.8 . . ?
H6BA C6B H6BB 107.2 . . ?
N2 C7 H7A 108.4 . . ?
N2 C7 H7B 108.4 . . ?
N2 C7 C8 115.5(3) . . ?
H7A C7 H7B 107.5 . . ?
C8 C7 H7A 108.4 . . ?
C8 C7 H7B 108.4 . . ?
C9 C8 C7 120.4(4) . . ?
C9 C8 C13 118.7(4) . . ?
C13 C8 C7 120.9(4) . . ?
C8 C9 H9 119.7 . . ?
C10 C9 C8 120.5(5) . . ?
C10 C9 H9 119.7 . . ?
C9 C10 H10 120.1 . . ?
C11 C10 C9 119.8(5) . . ?
C11 C10 H10 120.1 . . ?
C10 C11 H11 119.7 . . ?
C12 C11 C10 120.5(5) . . ?
C12 C11 H11 119.7 . . ?
C11 C12 H12 120.0 . . ?
C11 C12 C13 120.0(5) . . ?
C13 C12 H12 120.0 . . ?
C8 C13 H13 119.9 . . ?
C12 C13 C8 120.3(5) . . ?
C12 C13 H13 119.9 . . ?
N2 C14A H14A 106.2 . . ?
N2 C14A H14B 106.2 . . ?
H14A C14A H14B 106.4 . . ?
C15A C14A N2 124.4(8) . . ?
C15A C14A H14A 106.2 . . ?
C15A C14A H14B 106.2 . . ?
N2 C14B H14C 106.9 . . ?
N2 C14B H14D 106.9 . . ?
H14C C14B H14D 106.7 . . ?
C15B C14B N2 121.6(7) . . ?
C15B C14B H14C 106.9 . . ?
C15B C14B H14D 106.9 . . ?
N1 C15A H15A 106.3 . . ?
N1 C15A H15B 106.3 . . ?
C14A C15A N1 124.1(8) . . ?
C14A C15A H15A 106.3 . . ?
C14A C15A H15B 106.3 . . ?
H15A C15A H15B 106.4 . . ?
N1 C15B H15C 108.0 . . ?
N1 C15B H15D 108.0 . . ?
C14B C15B N1 117.0(7) . . ?
C14B C15B H15C 108.0 . . ?
C14B C15B H15D 108.0 . . ?
H15C C15B H15D 107.3 . . ?
N1 C16 H16A 108.3 . . ?
N1 C16 H16B 108.3 . . ?
N1 C16 C17 116.1(4) . . ?
H16A C16 H16B 107.4 . . ?
C17 C16 H16A 108.3 . . ?
C17 C16 H16B 108.3 . . ?
C18 C17 C16 119.9(4) . . ?
C22 C17 C16 122.0(4) . . ?
C22 C17 C18 118.0(4) . . ?
C17 C18 H18 119.4 . . ?
C17 C18 C19 121.1(5) . . ?
C19 C18 H18 119.4 . . ?
C18 C19 H19 119.9 . . ?
C20 C19 C18 120.2(5) . . ?
C20 C19 H19 119.9 . . ?
C19 C20 H20 120.4 . . ?
C19 C20 C21 119.2(4) . . ?
C21 C20 H20 120.4 . . ?
C20 C21 H21 119.6 . . ?
C20 C21 C22 120.9(4) . . ?
C22 C21 H21 119.6 . . ?
C17 C22 C21 120.6(4) . . ?
C17 C22 H22 119.7 . . ?
C21 C22 H22 119.7 . . ?
N1 C23 H23A 109.0 . . ?
N1 C23 H23B 109.0 . . ?
N1 C23 C24 112.8(4) . . ?
H23A C23 H23B 107.8 . . ?
C24 C23 H23A 109.0 . . ?
C24 C23 H23B 109.0 . . ?
S1 C24 H24A 109.0 . . ?
S1 C24 H24B 109.0 . . ?
C23 C24 S1 112.9(3) . . ?
C23 C24 H24A 109.0 . . ?
C23 C24 H24B 109.0 . . ?
H24A C24 H24B 107.8 . . ?
O1 C25 N3 124.3(4) . . ?
O1 C25 H25 119(3) . . ?
N3 C25 H25 117(3) . . ?
N3 C26A H26A 109.5 . . ?
N3 C26A H26B 109.5 . . ?
N3 C26A H26C 109.5 . . ?
H26A C26A H26B 109.5 . . ?
H26A C26A H26C 109.5 . . ?
H26B C26A H26C 109.5 . . ?
N3 C26B H26D 109.5 . . ?
N3 C26B H26E 109.5 . . ?
N3 C26B H26F 109.5 . . ?
H26D C26B H26E 109.5 . . ?
H26D C26B H26F 109.5 . . ?
H26E C26B H26F 109.5 . . ?
N3 C27 H27A 109(3) . . ?
N3 C27 H27B 110(4) . . ?
N3 C27 H27C 107(3) . . ?
H27A C27 H27B 110(5) . . ?
H27A C27 H27C 105(5) . . ?
H27B C27 H27C 117(5) . . ?
C30 O6 C29 116.9(5) . . ?
H C28 HA 109.5 . . ?
H C28 HB 109.5 . . ?
HA C28 HB 109.5 . . ?
C29 C28 H 109.5 . . ?
C29 C28 HA 109.5 . . ?
C29 C28 HB 109.5 . . ?
O6 C29 C28 109.7(5) . . ?
O6 C29 HC 109.7 . . ?
O6 C29 HD 109.7 . . ?
C28 C29 HC 109.7 . . ?
C28 C29 HD 109.7 . . ?
HC C29 HD 108.2 . . ?
O6 C30 HE 108.0 . . ?
O6 C30 HF 108.0 . . ?
O6 C30 C31 117.2(5) . . ?
HE C30 HF 107.2 . . ?
C31 C30 HE 108.0 . . ?
C31 C30 HF 108.0 . . ?
C30 C31 HG 109.5 . . ?
C30 C31 HH 109.5 . . ?
C30 C31 HI 109.5 . . ?
HG C31 HH 109.5 . . ?
HG C31 HI 109.5 . . ?
HH C31 HI 109.5 . . ?

loop_
_geom_bond_atom_site_label_1
_geom_bond_atom_site_label_2
_geom_bond_distance
_geom_bond_site_symmetry_2
_geom_bond_publ_flag
W1 S1 2.5807(10) . ?
W1 S2 2.5926(10) . ?
W1 C1 2.010(4) . ?
W1 C2 1.946(4) . ?
W1 C3 1.956(4) . ?
W1 C4 2.036(4) . ?
Co1 S1 2.3408(11) . ?
Co1 S2 2.3340(12) . ?
Co1 O1 2.021(3) . ?
Co1 N1 2.171(4) . ?
Co1 N2 2.197(4) . ?
S1 C24 1.828(5) . ?
S2 C5A 1.900(15) . ?
S2 C5B 1.771(15) . ?
O1 C25 1.236(5) . ?
O2 C1 1.160(5) . ?
O3 C2 1.173(5) . ?
O4 C3 1.162(5) . ?
O5 C4 1.145(5) . ?
N1 C15A 1.546(9) . ?
N1 C15B 1.494(9) . ?
N1 C16 1.490(6) . ?
N1 C23 1.461(6) . ?
N2 C6A 1.406(10) . ?
N2 C6B 1.596(10) . ?
N2 C7 1.490(5) . ?
N2 C14A 1.601(9) . ?
N2 C14B 1.450(9) . ?
N3 C25 1.311(5) . ?
N3 C26A 1.47(4) . ?
N3 C26B 1.46(4) . ?
N3 C27 1.450(6) . ?
C5A H5AA 0.9900 . ?
C5A H5AB 0.9900 . ?
C5A C6A 1.482(16) . ?
C5B H5BA 0.9900 . ?
C5B H5BB 0.9900 . ?
C5B C6B 1.468(16) . ?
C6A H6AA 0.9900 . ?
C6A H6AB 0.9900 . ?
C6B H6BA 0.9900 . ?
C6B H6BB 0.9900 . ?
C7 H7A 0.9900 . ?
C7 H7B 0.9900 . ?
C7 C8 1.516(6) . ?
C8 C9 1.387(6) . ?
C8 C13 1.389(7) . ?
C9 H9 0.9500 . ?
C9 C10 1.387(7) . ?
C10 H10 0.9500 . ?
C10 C11 1.372(9) . ?
C11 H11 0.9500 . ?
C11 C12 1.369(9) . ?
C12 H12 0.9500 . ?
C12 C13 1.388(7) . ?
C13 H13 0.9500 . ?
C14A H14A 0.9900 . ?
C14A H14B 0.9900 . ?
C14A C15A 1.094(12) . ?
C14B H14C 0.9900 . ?
C14B H14D 0.9900 . ?
C14B C15B 1.431(12) . ?
C15A H15A 0.9900 . ?
C15A H15B 0.9900 . ?
C15B H15C 0.9900 . ?
C15B H15D 0.9900 . ?
C16 H16A 0.9900 . ?
C16 H16B 0.9900 . ?
C16 C17 1.513(6) . ?
C17 C18 1.376(7) . ?
C17 C22 1.370(6) . ?
C18 H18 0.9500 . ?
C18 C19 1.396(7) . ?
C19 H19 0.9500 . ?
C19 C20 1.356(7) . ?
C20 H20 0.9500 . ?
C20 C21 1.365(7) . ?
C21 H21 0.9500 . ?
C21 C22 1.392(6) . ?
C22 H22 0.9500 . ?
C23 H23A 0.9900 . ?
C23 H23B 0.9900 . ?
C23 C24 1.512(7) . ?
C24 H24A 0.9900 . ?
C24 H24B 0.9900 . ?
C25 H25 0.93(5) . ?
C26A H26A 0.9800 . ?
C26A H26B 0.9800 . ?
C26A H26C 0.9800 . ?
C26B H26D 0.9800 . ?
C26B H26E 0.9800 . ?
C26B H26F 0.9800 . ?
C27 H27A 0.97(6) . ?
C27 H27B 0.92(6) . ?
C27 H27C 0.95(6) . ?
O6 C29 1.404(7) . ?
O6 C30 1.376(7) . ?
C28 H 0.9800 . ?
C28 HA 0.9800 . ?
C28 HB 0.9800 . ?
C28 C29 1.525(10) . ?
C29 HC 0.9900 . ?
C29 HD 0.9900 . ?
C30 HE 0.9900 . ?
C30 HF 0.9900 . ?
C30 C31 1.393(9) . ?
C31 HG 0.9800 . ?
C31 HH 0.9800 . ?
C31 HI 0.9800 . ?

loop_
_geom_torsion_atom_site_label_1
_geom_torsion_atom_site_label_2
_geom_torsion_atom_site_label_3
_geom_torsion_atom_site_label_4
_geom_torsion
_geom_torsion_site_symmetry_1
_geom_torsion_site_symmetry_2
_geom_torsion_site_symmetry_3
_geom_torsion_site_symmetry_4
_geom_torsion_publ_flag
W1 S1 C24 C23 -72.2(3) . . . . ?
W1 S2 C5B C6B 66.7(9) . . . . ?
Co1 S1 C24 C23 15.7(3) . . . . ?
Co1 S2 C5B C6B -24.5(9) . . . . ?
Co1 O1 C25 N3 171.1(3) . . . . ?
Co1 N1 C15A C14A 18.2(11) . . . . ?
Co1 N1 C15B C14B -17.8(9) . . . . ?
Co1 N1 C16 C17 179.1(3) . . . . ?
Co1 N1 C23 C24 54.3(4) . . . . ?
Co1 N2 C6A C5A -53.4(10) . . . . ?
Co1 N2 C6B C5B -51.1(11) . . . . ?
Co1 N2 C7 C8 175.9(3) . . . . ?
Co1 N2 C14A C15A -7.0(11) . . . . ?
Co1 N2 C14B C15B 14.5(10) . . . . ?
S2 C5A C6A N2 44.7(12) . . . . ?
S2 C5B C6B N2 51.7(12) . . . . ?
N1 C16 C17 C18 -92.5(6) . . . . ?
N1 C16 C17 C22 89.8(5) . . . . ?
N1 C23 C24 S1 -47.4(5) . . . . ?
N2 C7 C8 C9 -92.6(5) . . . . ?
N2 C7 C8 C13 86.9(5) . . . . ?
N2 C14A C15A N1 -7.9(15) . . . . ?
N2 C14B C15B N1 2.1(13) . . . . ?
C6A N2 C7 C8 49.7(7) . . . . ?
C6A N2 C14A C15A 115.9(12) . . . . ?
C6B N2 C7 C8 63.7(7) . . . . ?
C6B N2 C14B C15B 125.2(10) . . . . ?
C7 N2 C6A C5A 72.1(11) . . . . ?
C7 N2 C6B C5B 65.0(12) . . . . ?
C7 N2 C14A C15A -119.2(10) . . . . ?
C7 N2 C14B C15B -112.0(8) . . . . ?
C7 C8 C9 C10 176.2(4) . . . . ?
C7 C8 C13 C12 -176.6(4) . . . . ?
C8 C9 C10 C11 0.7(8) . . . . ?
C9 C8 C13 C12 2.9(7) . . . . ?
C9 C10 C11 C12 2.4(8) . . . . ?
C10 C11 C12 C13 -2.8(8) . . . . ?
C11 C12 C13 C8 0.1(8) . . . . ?
C13 C8 C9 C10 -3.2(7) . . . . ?
C14A N2 C6A C5A -171.9(7) . . . . ?
C14A N2 C7 C8 -78.5(5) . . . . ?
C14B N2 C6B C5B -163.5(10) . . . . ?
C14B N2 C7 C8 -59.1(7) . . . . ?
C15A N1 C16 C17 69.3(5) . . . . ?
C15A N1 C23 C24 174.0(5) . . . . ?
C15B N1 C16 C17 45.7(7) . . . . ?
C15B N1 C23 C24 162.9(5) . . . . ?
C16 N1 C15A C14A 132.5(10) . . . . ?
C16 N1 C15B C14B 116.4(8) . . . . ?
C16 N1 C23 C24 -65.9(5) . . . . ?
C16 C17 C18 C19 -178.6(6) . . . . ?
C16 C17 C22 C21 177.0(4) . . . . ?
C17 C18 C19 C20 2.0(11) . . . . ?
C18 C17 C22 C21 -0.7(8) . . . . ?
C18 C19 C20 C21 -1.7(10) . . . . ?
C19 C20 C21 C22 0.2(8) . . . . ?
C20 C21 C22 C17 1.0(7) . . . . ?
C22 C17 C18 C19 -0.8(10) . . . . ?
C23 N1 C15A C14A -102.8(10) . . . . ?
C23 N1 C15B C14B -125.8(8) . . . . ?
C23 N1 C16 C17 -62.5(5) . . . . ?
C26A N3 C25 O1 -168.8(12) . . . . ?
C26B N3 C25 O1 167.8(13) . . . . ?
C27 N3 C25 O1 0.5(7) . . . . ?
C29 O6 C30 C31 175.5(5) . . . . ?
C30 O6 C29 C28 -178.5(5) . . . . ?
